data_7063405
loop_
_publ_author_name
'Pal, M. K.'
'Wadawale, A. P.'
'Dey, S.'

_publ_section_title
;
 Bimetallic Pd/Cu complexes of pyridylchalcogenolates and their catalytic
 activity in the Sonogashira reaction
;
_journal_issue 36
_journal_name_full 'New Journal of Chemistry'
_journal_page_first 15823
_journal_page_last 15829
_journal_paper_doi 10.1039/D4NJ02694B
_journal_volume 48
_journal_year 2024
_chemical_formula_sum 'C118 H98 Cl2 Cu2 N2 P6 Pd Se2'
_chemical_formula_weight 2192.10
_space_group_crystal_system triclinic
_space_group_IT_number 2
_space_group_name_Hall '-P 1'
_space_group_name_H-M_alt 'P -1'
_atom_sites_solution_hydrogens geom
_atom_sites_solution_primary iterative
_atom_sites_solution_secondary difmap
_audit_creation_method SHELXL-2017/1
_audit_update_record
;
2024-04-11 deposited with the CCDC.	2024-08-14 downloaded from the CCDC.
;
_cell_angle_alpha 81.853(3)
_cell_angle_beta 77.968(3)
_cell_angle_gamma 67.800(4)
_cell_formula_units_Z 1
_cell_length_a 12.3318(4)
_cell_length_b 12.7988(5)
_cell_length_c 19.1873(7)
_cell_measurement_reflns_used 24515
_cell_measurement_temperature 298(2)
_cell_measurement_theta_max 76.8090
_cell_measurement_theta_min 2.8840
_cell_volume 2735.65(19)
_computing_cell_refinement 'CrysAlisPro 1.171.40.57a (Rigaku OD, 2019)'
_computing_data_collection 'CrysAlisPro 1.171.40.57a (Rigaku OD, 2019)'
_computing_data_reduction 'CrysAlisPro 1.171.40.57a (Rigaku OD, 2019)'
_computing_structure_refinement 'SHELXL-2017/1 (Sheldrick, 2017)'
_computing_structure_solution 'OLEX 1.2'
_diffrn_ambient_temperature 298(2)
_diffrn_detector 'Hybrid Pixel Array Detector'
_diffrn_detector_area_resol_mean 10.0000
_diffrn_detector_type HyPix
_diffrn_measured_fraction_theta_full 0.997
_diffrn_measured_fraction_theta_max 0.954
_diffrn_measurement_details
;
List of Runs (angles in degrees, time in seconds):

  # Type    Start    End  Width  t~exp~   \w     \q     \k     \f   Frames
#--------------------------------------------------------------------------
  1  \w    -24.00  62.00   0.50    0.05    --   47.70 -56.00 100.00  172
  2  \w     34.00  95.00   0.50    0.05    --   47.70-125.00 120.00  122
  3  \w     35.00  62.00   0.50    0.20    --  107.74 -56.00 100.00   54
  4  \w     39.00  64.00   0.50    0.20    --  107.74 -57.00 120.00   50
  5  \w     62.00  88.00   0.50    0.20    --  107.74 -99.00 150.00   52
  6  \w     49.00  91.00   0.50    0.20    --  107.74 -99.00 120.00   84
  7  \w     39.00  98.00   0.50    0.20    --  107.74 -99.00  90.00  118
  8  \w     76.00 103.00   0.50    0.20    --  107.74 -99.00  30.00   54
  9  \w     47.00  81.00   0.50    0.20    --  107.74 -77.00 -60.00   68
 10  \w     81.00 106.00   0.50    0.20    --  107.74 -99.00 -90.00   50
 11  \w     91.00 116.00   0.50    0.20    --  107.74-131.00-114.81   50
 12  \w     73.00 108.00   0.50    0.20    --  107.74-125.00-150.00   70
 13  \w     81.00 111.00   0.50    0.20    --  107.74-125.00-120.00   60
 14  \w     79.00 105.00   0.50    0.20    --  107.74 -77.00-180.00   52
 15  \w     76.00 106.00   0.50    0.20    --  107.74 -77.00-120.00   60
 16  \w     45.00  71.00   0.50    0.20    --  107.74-131.00-114.81   52
 17  \w     35.00 110.00   0.50    0.20    --  107.74-125.00 -30.00  150
 18  \w     46.00 107.00   0.50    0.20    --  107.74-104.00  20.41  122
 19  \w     43.00 108.00   0.50    0.20    --  107.74-125.00  90.00  130
 20  \w     96.00 177.00   0.50    0.20    --  107.74  19.00  30.00  162
 21  \w    151.00 177.00   0.50    0.20    --  107.74  57.00  30.00   52
 22  \w    147.00 177.00   0.50    0.20    --  107.74 125.00  90.00   60
 23  \w    133.00 175.00   0.50    0.20    --  107.74  37.00 120.00   84
 24  \w    116.00 178.00   0.50    0.20    --  107.74  19.00   0.00  124
 25  \w    129.00 155.00   0.50    0.20    --  107.74  56.00-116.00   52
 26  \w     72.00 119.00   0.50    0.05    --   47.70  56.00-116.00   94
 27  \w     96.00 176.00   0.50    0.20    --  107.74 125.00  30.00  160
 28  \w     95.00 175.00   0.50    0.20    --  107.74  37.00  90.00  160
 29  \w     96.00 125.00   0.50    0.20    --  107.74 125.00  90.00   58
 30  \w     93.00 140.00   0.50    0.20    --  107.74  57.00  30.00   94
 31  \w     95.00 127.00   0.50    0.20    --  107.74  37.00 120.00   64
 32  \w     35.00  67.00   0.50    0.20    --  107.74 -77.00-120.00   64
 33  \w     35.00  65.00   0.50    0.20    --  107.74 -57.00-180.00   60
 34  \w     35.00  71.00   0.50    0.20    --  107.74 -77.00-180.00   72
 35  \w     35.00  61.00   0.50    0.20    --  107.74-125.00-150.00   52
 36  \w    -20.00  15.00   0.50    0.05    --   47.70 -19.00-180.00   70
 37  \w    -57.00  23.00   0.50    0.05    --  -47.70  56.00-116.00  160
 38  \w    -42.00  14.00   0.50    0.05    --  -47.70  37.00 -30.00  112
 39  \w    -42.00 -13.00   0.50    0.20    --  -86.25  37.00-120.00   58
 40  \w    -51.00 -15.00   0.50    0.20    --  -86.25  56.00-116.00   72
 41  \w    -40.00 -15.00   0.50    0.20    --  -86.25  37.00 -30.00   50
 42  \w    -40.00 -15.00   0.50    0.20    --  -86.25  37.00   0.00   50
 43  \w    -39.00 -14.00   0.50    0.20    --  -86.25  37.00  90.00   50
 44  \w    -64.00 -23.00   0.50    0.20    --  -86.25  57.00  60.00   82
 45  \w   -119.00 -56.00   0.50    0.05    --  -47.70 -56.00 100.00  126
 46  \w   -108.00 -83.00   0.50    0.05    --  -47.70-125.00-150.00   50
 47  \w   -118.00 -93.00   0.50    0.05    --  -47.70-125.00-180.00   50
 48  \w   -113.00 -74.00   0.50    0.05    --  -47.70-125.00  30.00   78
 49  \w   -156.00-120.00   0.50    0.20    --  -86.25 -56.00 100.00   72
;
_diffrn_measurement_device 'four-circle diffractometer'
_diffrn_measurement_device_type 'XtaLAB Synergy, Dualflex, HyPix'
_diffrn_measurement_method '\w scans'
_diffrn_orient_matrix_type 'CrysAlisPro convention (1999,Acta A55,543-557)'
_diffrn_orient_matrix_UB_11 -0.0917046000
_diffrn_orient_matrix_UB_12 0.0329865000
_diffrn_orient_matrix_UB_13 0.0666213000
_diffrn_orient_matrix_UB_21 -0.0913977000
_diffrn_orient_matrix_UB_22 -0.0635190000
_diffrn_orient_matrix_UB_23 -0.0096779000
_diffrn_orient_matrix_UB_31 0.0379201000
_diffrn_orient_matrix_UB_32 -0.0910709000
_diffrn_orient_matrix_UB_33 0.0737826000
_diffrn_radiation_monochromator mirror
_diffrn_radiation_probe x-ray
_diffrn_radiation_type 'Cu K\a'
_diffrn_radiation_wavelength 1.54184
_diffrn_reflns_av_R_equivalents 0.0391
_diffrn_reflns_av_unetI/netI 0.0347
_diffrn_reflns_Laue_measured_fraction_full 0.997
_diffrn_reflns_Laue_measured_fraction_max 0.954
_diffrn_reflns_limit_h_max 15
_diffrn_reflns_limit_h_min -15
_diffrn_reflns_limit_k_max 16
_diffrn_reflns_limit_k_min -16
_diffrn_reflns_limit_l_max 21
_diffrn_reflns_limit_l_min -24
_diffrn_reflns_number 36268
_diffrn_reflns_point_group_measured_fraction_full 0.997
_diffrn_reflns_point_group_measured_fraction_max 0.954
_diffrn_reflns_theta_full 67.684
_diffrn_reflns_theta_max 77.266
_diffrn_reflns_theta_min 3.739
_diffrn_source 'micro-focus sealed X-ray tube'
_diffrn_source_type 'PhotonJet (Cu) X-ray Source'
_exptl_absorpt_coefficient_mu 4.164
_exptl_absorpt_correction_T_max 1.00000
_exptl_absorpt_correction_T_min 0.55650
_exptl_absorpt_correction_type multi-scan
_exptl_absorpt_process_details
;
CrysAlisPro 1.171.40.57a (Rigaku Oxford Diffraction, 2019)
Empirical absorption correction using spherical harmonics,
 implemented in SCALE3 ABSPACK scaling algorithm.
;
_exptl_crystal_colour red
_exptl_crystal_density_diffrn 1.331
_exptl_crystal_description block
_exptl_crystal_F_000 1116
_exptl_crystal_size_max 0.250
_exptl_crystal_size_mid 0.200
_exptl_crystal_size_min 0.050
_refine_diff_density_max 0.944
_refine_diff_density_min -0.792
_refine_diff_density_rms 0.061
_refine_ls_extinction_method none
_refine_ls_goodness_of_fit_ref 1.077
_refine_ls_hydrogen_treatment constr
_refine_ls_matrix_type full
_refine_ls_number_parameters 629
_refine_ls_number_reflns 11074
_refine_ls_number_restraints 81
_refine_ls_restrained_S_all 1.075
_refine_ls_R_factor_all 0.0531
_refine_ls_R_factor_gt 0.0467
_refine_ls_shift/su_max 0.001
_refine_ls_shift/su_mean 0.000
_refine_ls_structure_factor_coef Fsqd
_refine_ls_weighting_details 'w=1/[\s^2^(Fo^2^)+(0.0796P)^2^+0.9133P] where P=(Fo^2^+2Fc^2^)/3'
_refine_ls_weighting_scheme calc
_refine_ls_wR_factor_gt 0.1363
_refine_ls_wR_factor_ref 0.1424
_reflns_Friedel_coverage 0.000
_reflns_number_gt 9316
_reflns_number_total 11074
_reflns_threshold_expression 'I > 2\s(I)'
_cod_data_source_file d4nj02694b2.cif
_cod_data_source_block shelx_CCDC3
_cod_depositor_comments 'Adding full bibliography for 7063402--7063405.cif.'
_cod_database_code 7063405
_shelx_shelxl_version_number 2017/1
_shelx_space_group_comment
;
The symmetry employed for this shelxl refinement is uniquely defined
by the following loop, which should always be used as a source of
symmetry information in preference to the above space-group names.
They are only intended as comments.
;
_shelx_estimated_absorpt_t_min 0.422
_shelx_estimated_absorpt_t_max 0.819
_oxdiff_exptl_absorpt_empirical_full_min 0.586
_oxdiff_exptl_absorpt_empirical_full_max 2.610
_oxdiff_exptl_absorpt_empirical_details
;
Empirical correction (ABSPACK) includes:
- Absorption correction using spherical harmonics
- Frame scaling
;
_diffrn_oxdiff_digest_frames
;
011699cc7111c7e2e8867e00777081f0c200101e38c
;

loop_
_space_group_symop_operation_xyz
'x, y, z'
'-x, -y, -z'

loop_
_atom_site_label
_atom_site_type_symbol
_atom_site_fract_x
_atom_site_fract_y
_atom_site_fract_z
_atom_site_U_iso_or_equiv
_atom_site_adp_type
_atom_site_occupancy
_atom_site_site_symmetry_order
_atom_site_calc_flag
_atom_site_refinement_flags_posn
_atom_site_refinement_flags_adp
_atom_site_refinement_flags_occupancy
_atom_site_disorder_assembly
_atom_site_disorder_group
C14A C 0.2219(16) -0.115(3) 0.5130(9) 0.128(7) Uani 0.295(10) 1 d . U P A 1
H14A H 0.233899 -0.109041 0.558264 0.153 Uiso 0.295(10) 1 calc R U P A 1
C15A C 0.1085(16) -0.093(3) 0.5009(10) 0.136(8) Uani 0.295(10) 1 d . U P A 1
H15A H 0.048296 -0.087384 0.540092 0.163 Uiso 0.295(10) 1 calc R U P A 1
C16A C 0.083(2) -0.079(2) 0.4396(12) 0.111(6) Uani 0.295(10) 1 d . U P A 1
H16A H 0.005777 -0.065679 0.433203 0.133 Uiso 0.295(10) 1 calc R U P A 1
C14B C 0.2730(7) -0.2299(9) 0.4969(4) 0.116(3) Uani 0.705(10) 1 d . U P A 2
H14B H 0.311939 -0.281368 0.531077 0.139 Uiso 0.705(10) 1 calc R U P A 2
C15B C 0.1658(8) -0.2277(11) 0.4837(5) 0.143(4) Uani 0.705(10) 1 d . U P A 2
H15B H 0.128947 -0.274103 0.512049 0.172 Uiso 0.705(10) 1 calc R U P A 2
C16B C 0.1136(9) -0.1583(12) 0.4297(5) 0.130(3) Uani 0.705(10) 1 d . U P A 2
H16B H 0.043123 -0.160362 0.420873 0.156 Uiso 0.705(10) 1 calc R U P A 2
C1 C 0.5066(4) -0.2654(4) 0.5388(2) 0.0871(11) Uani 1 1 d . . . . .
C2 C 0.5954(6) -0.3688(6) 0.5314(4) 0.140(2) Uani 1 1 d . . . . .
H2 H 0.642934 -0.388306 0.487230 0.168 Uiso 1 1 calc R U . . .
C3 C 0.6134(9) -0.4460(7) 0.5926(6) 0.191(4) Uani 1 1 d . . . . .
H3 H 0.672439 -0.517355 0.587922 0.229 Uiso 1 1 calc R U . . .
C4 C 0.5472(8) -0.4183(8) 0.6572(5) 0.168(4) Uani 1 1 d . . . . .
H4 H 0.559077 -0.470512 0.696427 0.202 Uiso 1 1 calc R U . . .
C5 C 0.4644(6) -0.3154(8) 0.6643(3) 0.145(3) Uani 1 1 d . . . . .
H5 H 0.419350 -0.295499 0.708931 0.174 Uiso 1 1 calc R U . . .
C6 C 0.4447(5) -0.2381(5) 0.6062(2) 0.1105(16) Uani 1 1 d . . . . .
H6 H 0.388316 -0.165845 0.612749 0.133 Uiso 1 1 calc R U . . .
C7 C 0.5601(3) -0.2122(4) 0.38353(19) 0.0777(9) Uani 1 1 d . . . . .
C8 C 0.6253(3) -0.1554(4) 0.33886(18) 0.0793(10) Uani 1 1 d . . . . .
H8 H 0.621741 -0.086039 0.350595 0.095 Uiso 1 1 calc R U . . .
C9 C 0.6966(4) -0.2013(5) 0.2762(2) 0.0939(13) Uani 1 1 d . . . . .
H9 H 0.740646 -0.162596 0.246092 0.113 Uiso 1 1 calc R U . . .
C10 C 0.7019(5) -0.3040(5) 0.2586(3) 0.1125(16) Uani 1 1 d . . . . .
H10 H 0.751401 -0.335249 0.217247 0.135 Uiso 1 1 calc R U . . .
C11 C 0.6356(6) -0.3601(5) 0.3011(3) 0.130(2) Uani 1 1 d . . . . .
H11 H 0.638750 -0.428988 0.288671 0.156 Uiso 1 1 calc R U . . .
C12 C 0.5635(5) -0.3139(5) 0.3629(3) 0.1101(15) Uani 1 1 d . . . . .
H12 H 0.516341 -0.351090 0.391197 0.132 Uiso 1 1 calc R U . . .
C13 C 0.3229(3) -0.1487(5) 0.4553(2) 0.0909(12) Uani 1 1 d . U . . .
C17 C 0.1645(5) -0.0831(5) 0.3867(3) 0.1116(15) Uani 1 1 d . U . . .
H17 H 0.150340 -0.079885 0.340519 0.134 Uiso 1 1 calc R U . A 1
C18 C 0.2745(4) -0.0926(4) 0.3978(2) 0.0941(12) Uani 1 1 d . U . . .
H18 H 0.318192 -0.058207 0.363527 0.113 Uiso 1 1 calc R U . . .
C19 C 0.4848(3) 0.1756(3) 0.12223(19) 0.0658(7) Uani 1 1 d . . . . .
H19 H 0.426902 0.145445 0.122700 0.079 Uiso 1 1 calc R U . . .
C20 C 0.6012(3) 0.1031(3) 0.1222(2) 0.0778(9) Uani 1 1 d . . . . .
H20 H 0.620689 0.025481 0.122095 0.093 Uiso 1 1 calc R U . . .
C21 C 0.6869(3) 0.1456(3) 0.1224(3) 0.0933(12) Uani 1 1 d . . . . .
H21 H 0.764808 0.097215 0.124091 0.112 Uiso 1 1 calc R U . . .
C22 C 0.6574(4) 0.2599(4) 0.1199(4) 0.1113(17) Uani 1 1 d . . . . .
H22 H 0.716534 0.289258 0.117867 0.134 Uiso 1 1 calc R U . . .
C23 C 0.5417(3) 0.3325(3) 0.1204(3) 0.0926(13) Uani 1 1 d . . . . .
H23 H 0.523401 0.409985 0.120027 0.111 Uiso 1 1 calc R U . . .
C24 C 0.4522(3) 0.2913(2) 0.12157(16) 0.0584(6) Uani 1 1 d . . . . .
C25 C 0.2782(3) 0.5115(3) 0.1596(2) 0.0669(8) Uani 1 1 d . . . . .
C26 C 0.2299(5) 0.5261(3) 0.2312(2) 0.0904(11) Uani 1 1 d . . . . .
H26 H 0.205573 0.470700 0.259040 0.108 Uiso 1 1 calc R U . . .
C27 C 0.2178(5) 0.6233(4) 0.2615(3) 0.1085(15) Uani 1 1 d . . . . .
H27 H 0.186122 0.632381 0.309644 0.130 Uiso 1 1 calc R U . . .
C28 C 0.2524(5) 0.7060(4) 0.2204(3) 0.1038(15) Uani 1 1 d . . . . .
H28 H 0.246560 0.769792 0.241112 0.125 Uiso 1 1 calc R U . . .
C29 C 0.2949(4) 0.6949(3) 0.1500(3) 0.0940(13) Uani 1 1 d . . . . .
H29 H 0.314963 0.752708 0.122212 0.113 Uiso 1 1 calc R U . . .
C30 C 0.3093(3) 0.5977(3) 0.1183(2) 0.0796(10) Uani 1 1 d . . . . .
H30 H 0.339516 0.590610 0.069874 0.095 Uiso 1 1 calc R U . . .
C31 C 0.2848(3) 0.4256(2) 0.02990(17) 0.0581(6) Uani 1 1 d . . . . .
C32 C 0.1714(3) 0.4926(3) 0.0143(2) 0.0699(8) Uani 1 1 d . . . . .
H32 H 0.106763 0.513305 0.051252 0.084 Uiso 1 1 calc R U . . .
C33 C 0.1554(3) 0.5277(3) -0.0552(2) 0.0745(9) Uani 1 1 d . . . . .
H33 H 0.080114 0.572379 -0.064896 0.089 Uiso 1 1 calc R U . . .
C34 C 0.2504(3) 0.4972(3) -0.11059(19) 0.0728(8) Uani 1 1 d . . . . .
H34 H 0.238997 0.521278 -0.157466 0.087 Uiso 1 1 calc R U . . .
C35 C 0.3621(3) 0.4308(3) -0.09627(19) 0.0717(8) Uani 1 1 d . . . . .
H35 H 0.425984 0.410053 -0.133591 0.086 Uiso 1 1 calc R U . . .
C36 C 0.3795(3) 0.3951(3) -0.02661(18) 0.0634(7) Uani 1 1 d . . . . .
H36 H 0.455092 0.350244 -0.017440 0.076 Uiso 1 1 calc R U . . .
C37 C 0.0281(3) 0.1026(3) 0.19859(16) 0.0595(6) Uani 1 1 d . . . . .
C38 C -0.0597(3) 0.1756(4) 0.2454(2) 0.0839(10) Uani 1 1 d . . . . .
H38 H -0.066164 0.250601 0.244373 0.101 Uiso 1 1 calc R U . . .
C39 C -0.1377(5) 0.1352(5) 0.2940(3) 0.1139(17) Uani 1 1 d . . . . .
H39 H -0.196980 0.183589 0.325594 0.137 Uiso 1 1 calc R U . . .
C40 C -0.1282(4) 0.0234(5) 0.2957(3) 0.1088(16) Uani 1 1 d . . . . .
H40 H -0.180422 -0.002907 0.328930 0.131 Uiso 1 1 calc R U . . .
C41 C -0.0436(4) -0.0476(4) 0.2496(2) 0.0864(11) Uani 1 1 d . . . . .
H41 H -0.038402 -0.122168 0.250458 0.104 Uiso 1 1 calc R U . . .
C42 C 0.0356(3) -0.0088(3) 0.20076(19) 0.0693(8) Uani 1 1 d . . . . .
H42 H 0.094139 -0.057966 0.169251 0.083 Uiso 1 1 calc R U . . .
C43 C 0.2702(3) 0.0331(2) 0.13176(16) 0.0563(6) Uani 1 1 d . . . . .
C44 C 0.3160(3) -0.0135(3) 0.19439(18) 0.0644(7) Uani 1 1 d . . . . .
H44 H 0.271394 0.013032 0.237977 0.077 Uiso 1 1 calc R U . . .
C45 C 0.4258(3) -0.0981(3) 0.1930(2) 0.0744(9) Uani 1 1 d . . . . .
H45 H 0.454211 -0.128500 0.235450 0.089 Uiso 1 1 calc R U . . .
C46 C 0.4939(3) -0.1379(3) 0.1290(2) 0.0781(9) Uani 1 1 d . . . . .
H46 H 0.569158 -0.193467 0.127896 0.094 Uiso 1 1 calc R U . . .
C47 C 0.4495(3) -0.0949(3) 0.0668(2) 0.0790(9) Uani 1 1 d . . . . .
H47 H 0.494219 -0.122783 0.023549 0.095 Uiso 1 1 calc R U . . .
C48 C 0.3380(3) -0.0099(3) 0.06804(18) 0.0661(7) Uani 1 1 d . . . . .
H48 H 0.308878 0.018381 0.025558 0.079 Uiso 1 1 calc R U . . .
C49 C 0.0880(3) 0.1782(2) 0.05158(15) 0.0568(6) Uani 1 1 d . . . . .
C50 C 0.0016(4) 0.1433(4) 0.0379(2) 0.0796(10) Uani 1 1 d . . . . .
H50 H -0.033565 0.103410 0.073697 0.096 Uiso 1 1 calc R U . . .
C51 C -0.0329(5) 0.1666(4) -0.0277(2) 0.0977(13) Uani 1 1 d . . . . .
H51 H -0.091021 0.142160 -0.035819 0.117 Uiso 1 1 calc R U . . .
C52 C 0.0173(5) 0.2262(4) -0.0822(2) 0.0913(12) Uani 1 1 d . . . . .
H52 H -0.006152 0.241524 -0.126701 0.110 Uiso 1 1 calc R U . . .
C53 C 0.1017(4) 0.2617(4) -0.06927(19) 0.0888(11) Uani 1 1 d . . . . .
H53 H 0.135928 0.302088 -0.105281 0.107 Uiso 1 1 calc R U . . .
C54 C 0.1373(4) 0.2384(3) -0.00294(18) 0.0742(9) Uani 1 1 d . . . . .
H54 H 0.195023 0.263572 0.004979 0.089 Uiso 1 1 calc R U . . .
C55 C 0.2579(3) 0.1684(3) 0.42362(17) 0.0671(7) Uani 1 1 d . . . . .
C56 C 0.3453(3) 0.1505(3) 0.36354(18) 0.0733(9) Uani 1 1 d . . . . .
H56 H 0.424594 0.112290 0.368095 0.088 Uiso 1 1 calc R U . . .
C57 C 0.3152(3) 0.1888(3) 0.29750(18) 0.0699(8) Uani 1 1 d . . . . .
H57 H 0.376040 0.176129 0.258212 0.084 Uiso 1 1 calc R U . . .
C58 C 0.1198(3) 0.2622(4) 0.3438(2) 0.0847(11) Uani 1 1 d . . . . .
H58 H 0.041343 0.301024 0.337676 0.102 Uiso 1 1 calc R U . . .
C59 C 0.1424(3) 0.2275(4) 0.41221(19) 0.0847(11) Uani 1 1 d . . . . .
H59 H 0.080177 0.243719 0.450742 0.102 Uiso 1 1 calc R U . . .
Cl1 Cl -0.01914(7) 0.45237(8) 0.21067(5) 0.0789(2) Uani 1 1 d . . . . .
Cu1 Cu 0.16014(4) 0.30224(3) 0.18127(2) 0.05669(12) Uani 1 1 d . . . . .
N1 N 0.2039(2) 0.2434(2) 0.28583(14) 0.0673(6) Uani 1 1 d . . . . .
P1 P 0.46906(8) -0.15468(9) 0.46676(4) 0.0711(2) Uani 1 1 d . . . . .
P2 P 0.29504(6) 0.38013(6) 0.12334(4) 0.05587(17) Uani 1 1 d . . . . .
P3 P 0.13320(6) 0.15780(6) 0.13894(4) 0.05118(16) Uani 1 1 d . . . . .
Pd1 Pd 0.500000 0.000000 0.500000 0.06389(11) Uani 1 2 d S . P . .
Se1 Se 0.28789(3) 0.12057(4) 0.51763(2) 0.08172(15) Uani 1 1 d . . . . .

loop_
_atom_site_aniso_label
_atom_site_aniso_U_11
_atom_site_aniso_U_22
_atom_site_aniso_U_33
_atom_site_aniso_U_23
_atom_site_aniso_U_13
_atom_site_aniso_U_12
C14A 0.078(8) 0.24(2) 0.076(7) -0.029(11) 0.009(6) -0.076(12)
C15A 0.081(8) 0.25(2) 0.097(7) -0.039(13) 0.004(7) -0.084(12)
C16A 0.082(9) 0.151(16) 0.110(9) -0.026(12) -0.020(6) -0.045(12)
C14B 0.085(4) 0.172(8) 0.100(5) 0.032(5) -0.019(4) -0.068(5)
C15B 0.100(5) 0.210(11) 0.142(7) 0.043(7) -0.031(5) -0.094(7)
C16B 0.088(5) 0.214(11) 0.113(6) 0.005(6) -0.032(4) -0.081(7)
C1 0.078(2) 0.109(3) 0.073(2) 0.005(2) -0.0128(18) -0.035(2)
C2 0.126(5) 0.124(5) 0.132(5) 0.023(4) -0.019(4) -0.015(4)
C3 0.174(8) 0.150(7) 0.187(8) 0.059(6) -0.045(7) -0.006(6)
C4 0.136(6) 0.191(8) 0.149(7) 0.083(6) -0.035(5) -0.054(6)
C5 0.122(5) 0.217(8) 0.087(3) 0.048(4) -0.025(3) -0.069(5)
C6 0.097(3) 0.143(4) 0.073(2) 0.013(3) -0.010(2) -0.033(3)
C7 0.0650(19) 0.099(3) 0.0620(18) -0.0126(17) -0.0048(15) -0.0228(18)
C8 0.0619(19) 0.116(3) 0.0564(17) -0.0090(17) -0.0075(14) -0.0288(19)
C9 0.070(2) 0.143(4) 0.063(2) -0.012(2) -0.0018(17) -0.035(2)
C10 0.093(3) 0.142(4) 0.082(3) -0.037(3) 0.006(2) -0.020(3)
C11 0.150(5) 0.119(4) 0.104(4) -0.043(3) 0.023(4) -0.040(4)
C12 0.117(4) 0.117(4) 0.093(3) -0.027(3) 0.013(3) -0.048(3)
C13 0.067(2) 0.151(4) 0.0617(19) -0.013(2) -0.0017(15) -0.050(2)
C17 0.088(3) 0.162(5) 0.100(3) -0.004(3) -0.028(2) -0.057(3)
C18 0.078(2) 0.117(3) 0.090(3) 0.006(2) -0.020(2) -0.039(2)
C19 0.0552(16) 0.0625(17) 0.084(2) -0.0017(14) -0.0140(14) -0.0255(13)
C20 0.0590(18) 0.0601(17) 0.111(3) 0.0032(17) -0.0165(18) -0.0194(15)
C21 0.0535(18) 0.076(2) 0.146(4) 0.004(2) -0.027(2) -0.0170(16)
C22 0.060(2) 0.081(3) 0.203(6) 0.001(3) -0.040(3) -0.0315(19)
C23 0.061(2) 0.0636(19) 0.161(4) 0.002(2) -0.027(2) -0.0302(16)
C24 0.0548(15) 0.0580(15) 0.0677(17) 0.0030(12) -0.0156(13) -0.0259(12)
C25 0.0566(16) 0.0554(15) 0.090(2) -0.0057(14) -0.0209(15) -0.0177(13)
C26 0.117(3) 0.072(2) 0.088(3) -0.0105(19) -0.027(2) -0.034(2)
C27 0.139(4) 0.082(3) 0.108(3) -0.025(2) -0.031(3) -0.032(3)
C28 0.102(3) 0.067(2) 0.152(5) -0.022(3) -0.043(3) -0.023(2)
C29 0.083(3) 0.0584(19) 0.147(4) -0.004(2) -0.025(3) -0.0307(18)
C30 0.067(2) 0.0645(19) 0.111(3) -0.0045(18) -0.0151(19) -0.0293(16)
C31 0.0533(15) 0.0526(14) 0.0704(17) 0.0011(12) -0.0122(12) -0.0221(12)
C32 0.0522(16) 0.0709(19) 0.080(2) -0.0016(16) -0.0125(14) -0.0156(14)
C33 0.0655(19) 0.0694(19) 0.086(2) 0.0046(16) -0.0268(17) -0.0177(15)
C34 0.086(2) 0.0656(18) 0.0714(19) 0.0043(15) -0.0227(17) -0.0302(17)
C35 0.070(2) 0.0712(19) 0.072(2) -0.0054(15) -0.0061(15) -0.0260(16)
C36 0.0541(16) 0.0603(16) 0.0737(18) -0.0013(13) -0.0084(13) -0.0206(13)
C37 0.0493(14) 0.0740(18) 0.0553(15) 0.0005(13) -0.0072(11) -0.0248(13)
C38 0.069(2) 0.085(2) 0.093(3) -0.0166(19) 0.0125(18) -0.0321(18)
C39 0.095(3) 0.137(4) 0.103(3) -0.029(3) 0.042(3) -0.059(3)
C40 0.089(3) 0.149(5) 0.095(3) 0.008(3) 0.012(2) -0.070(3)
C41 0.082(2) 0.098(3) 0.091(3) 0.019(2) -0.015(2) -0.055(2)
C42 0.0633(18) 0.0749(19) 0.0734(19) 0.0045(15) -0.0073(15) -0.0345(16)
C43 0.0510(14) 0.0570(15) 0.0632(16) -0.0033(12) -0.0044(12) -0.0251(12)
C44 0.0595(17) 0.0607(16) 0.0718(18) -0.0020(13) -0.0122(14) -0.0205(13)
C45 0.068(2) 0.0618(18) 0.093(2) 0.0006(16) -0.0248(18) -0.0191(15)
C46 0.0592(18) 0.0604(18) 0.110(3) -0.0105(18) -0.0111(18) -0.0159(14)
C47 0.067(2) 0.0692(19) 0.089(2) -0.0159(17) 0.0105(18) -0.0205(16)
C48 0.0625(17) 0.0621(16) 0.0670(18) -0.0064(13) -0.0006(14) -0.0197(14)
C49 0.0542(15) 0.0569(15) 0.0581(15) -0.0028(12) -0.0082(12) -0.0196(12)
C50 0.081(2) 0.099(3) 0.075(2) 0.0103(18) -0.0259(18) -0.050(2)
C51 0.110(3) 0.122(3) 0.088(3) 0.003(2) -0.043(2) -0.062(3)
C52 0.113(3) 0.101(3) 0.064(2) -0.0007(19) -0.029(2) -0.039(3)
C53 0.118(3) 0.099(3) 0.0564(18) 0.0043(17) -0.0107(19) -0.053(3)
C54 0.086(2) 0.085(2) 0.0616(17) 0.0011(15) -0.0092(16) -0.0468(19)
C55 0.0575(16) 0.082(2) 0.0556(15) -0.0060(14) -0.0103(13) -0.0176(15)
C56 0.0518(16) 0.094(2) 0.0630(17) -0.0036(16) -0.0086(13) -0.0154(16)
C57 0.0573(17) 0.087(2) 0.0590(16) -0.0016(15) -0.0108(13) -0.0201(15)
C58 0.0559(18) 0.112(3) 0.068(2) -0.0013(19) -0.0144(15) -0.0101(18)
C59 0.0571(18) 0.118(3) 0.0605(18) -0.0094(18) -0.0054(14) -0.0120(19)
Cl1 0.0578(4) 0.0766(5) 0.0864(5) -0.0134(4) -0.0183(4) -0.0004(4)
Cu1 0.0514(2) 0.0578(2) 0.0601(2) -0.00503(18) -0.00736(17) -0.01942(18)
N1 0.0632(15) 0.0773(16) 0.0556(13) -0.0009(11) -0.0156(11) -0.0173(13)
P1 0.0586(4) 0.0989(6) 0.0510(4) -0.0059(4) -0.0038(3) -0.0258(4)
P2 0.0495(4) 0.0522(4) 0.0681(4) -0.0008(3) -0.0125(3) -0.0206(3)
P3 0.0462(3) 0.0544(3) 0.0527(3) -0.0024(3) -0.0050(3) -0.0202(3)
Pd1 0.04653(16) 0.0905(2) 0.04304(15) -0.00361(13) -0.00753(11) -0.01212(14)
Se1 0.0537(2) 0.1211(3) 0.05101(19) -0.00507(18) -0.00690(14) -0.01121(19)

loop_
_atom_type_symbol
_atom_type_description
_atom_type_scat_dispersion_real
_atom_type_scat_dispersion_imag
_atom_type_scat_source
C C 0.0181 0.0091 'International Tables Vol C Tables 4.2.6.8 and 6.1.1.4'
H H 0.0000 0.0000 'International Tables Vol C Tables 4.2.6.8 and 6.1.1.4'
Cl Cl 0.3639 0.7018 'International Tables Vol C Tables 4.2.6.8 and 6.1.1.4'
Cu Cu -1.9646 0.5888 'International Tables Vol C Tables 4.2.6.8 and 6.1.1.4'
N N 0.0311 0.0180 'International Tables Vol C Tables 4.2.6.8 and 6.1.1.4'
P P 0.2955 0.4335 'International Tables Vol C Tables 4.2.6.8 and 6.1.1.4'
Pd Pd 0.1215 3.9337 'International Tables Vol C Tables 4.2.6.8 and 6.1.1.4'
Se Se -0.7943 1.1372 'International Tables Vol C Tables 4.2.6.8 and 6.1.1.4'

loop_
_geom_angle_atom_site_label_1
_geom_angle_atom_site_label_2
_geom_angle_atom_site_label_3
_geom_angle
_geom_angle_site_symmetry_1
_geom_angle_site_symmetry_3
_geom_angle_publ_flag
C15A C14A C13 120.4(15) . . ?
C15A C14A H14A 119.8 . . ?
C13 C14A H14A 119.8 . . ?
C16A C15A C14A 123.1(18) . . ?
C16A C15A H15A 118.4 . . ?
C14A C15A H15A 118.4 . . ?
C17 C16A C15A 117.9(19) . . ?
C17 C16A H16A 121.0 . . ?
C15A C16A H16A 121.0 . . ?
C15B C14B C13 117.9(7) . . ?
C15B C14B H14B 121.1 . . ?
C13 C14B H14B 121.1 . . ?
C16B C15B C14B 120.9(8) . . ?
C16B C15B H15B 119.5 . . ?
C14B C15B H15B 119.5 . . ?
C15B C16B C17 121.5(7) . . ?
C15B C16B H16B 119.2 . . ?
C17 C16B H16B 119.2 . . ?
C2 C1 C6 118.3(5) . . ?
C2 C1 P1 125.1(4) . . ?
C6 C1 P1 116.5(4) . . ?
C1 C2 C3 118.4(7) . . ?
C1 C2 H2 120.8 . . ?
C3 C2 H2 120.8 . . ?
C4 C3 C2 121.6(8) . . ?
C4 C3 H3 119.2 . . ?
C2 C3 H3 119.2 . . ?
C5 C4 C3 119.3(7) . . ?
C5 C4 H4 120.3 . . ?
C3 C4 H4 120.3 . . ?
C4 C5 C6 120.8(7) . . ?
C4 C5 H5 119.6 . . ?
C6 C5 H5 119.6 . . ?
C1 C6 C5 121.4(6) . . ?
C1 C6 H6 119.3 . . ?
C5 C6 H6 119.3 . . ?
C8 C7 C12 118.4(4) . . ?
C8 C7 P1 120.7(3) . . ?
C12 C7 P1 120.8(3) . . ?
C7 C8 C9 120.3(4) . . ?
C7 C8 H8 119.9 . . ?
C9 C8 H8 119.9 . . ?
C10 C9 C8 120.0(4) . . ?
C10 C9 H9 120.0 . . ?
C8 C9 H9 120.0 . . ?
C11 C10 C9 120.6(4) . . ?
C11 C10 H10 119.7 . . ?
C9 C10 H10 119.7 . . ?
C10 C11 C12 119.4(6) . . ?
C10 C11 H11 120.3 . . ?
C12 C11 H11 120.3 . . ?
C11 C12 C7 121.2(5) . . ?
C11 C12 H12 119.4 . . ?
C7 C12 H12 119.4 . . ?
C18 C13 C14A 102.1(10) . . ?
C18 C13 C14B 117.4(5) . . ?
C18 C13 P1 121.1(3) . . ?
C14A C13 P1 120.3(8) . . ?
C14B C13 P1 119.4(4) . . ?
C16A C17 C18 119.6(11) . . ?
C18 C17 C16B 116.2(6) . . ?
C16A C17 H17 120.2 . . ?
C18 C17 H17 120.2 . . ?
C13 C18 C17 123.9(4) . . ?
C13 C18 H18 118.0 . . ?
C17 C18 H18 118.0 . . ?
C24 C19 C20 122.0(3) . . ?
C24 C19 H19 119.0 . . ?
C20 C19 H19 119.0 . . ?
C21 C20 C19 119.9(3) . . ?
C21 C20 H20 120.1 . . ?
C19 C20 H20 120.1 . . ?
C20 C21 C22 119.3(4) . . ?
C20 C21 H21 120.4 . . ?
C22 C21 H21 120.4 . . ?
C21 C22 C23 121.1(4) . . ?
C21 C22 H22 119.4 . . ?
C23 C22 H22 119.4 . . ?
C22 C23 C24 120.8(3) . . ?
C22 C23 H23 119.6 . . ?
C24 C23 H23 119.6 . . ?
C19 C24 C23 116.9(3) . . ?
C19 C24 P2 118.7(2) . . ?
C23 C24 P2 124.4(3) . . ?
C26 C25 C30 118.8(3) . . ?
C26 C25 P2 118.2(3) . . ?
C30 C25 P2 123.0(3) . . ?
C25 C26 C27 120.3(4) . . ?
C25 C26 H26 119.9 . . ?
C27 C26 H26 119.9 . . ?
C28 C27 C26 120.1(5) . . ?
C28 C27 H27 119.9 . . ?
C26 C27 H27 119.9 . . ?
C29 C28 C27 120.1(4) . . ?
C29 C28 H28 119.9 . . ?
C27 C28 H28 119.9 . . ?
C28 C29 C30 121.0(4) . . ?
C28 C29 H29 119.5 . . ?
C30 C29 H29 119.5 . . ?
C25 C30 C29 119.7(4) . . ?
C25 C30 H30 120.2 . . ?
C29 C30 H30 120.2 . . ?
C36 C31 C32 118.4(3) . . ?
C36 C31 P2 124.8(2) . . ?
C32 C31 P2 116.7(2) . . ?
C33 C32 C31 120.4(3) . . ?
C33 C32 H32 119.8 . . ?
C31 C32 H32 119.8 . . ?
C32 C33 C34 120.5(3) . . ?
C32 C33 H33 119.7 . . ?
C34 C33 H33 119.7 . . ?
C35 C34 C33 119.8(3) . . ?
C35 C34 H34 120.1 . . ?
C33 C34 H34 120.1 . . ?
C34 C35 C36 120.3(3) . . ?
C34 C35 H35 119.9 . . ?
C36 C35 H35 119.9 . . ?
C35 C36 C31 120.6(3) . . ?
C35 C36 H36 119.7 . . ?
C31 C36 H36 119.7 . . ?
C38 C37 C42 119.5(3) . . ?
C38 C37 P3 117.3(3) . . ?
C42 C37 P3 123.1(2) . . ?
C37 C38 C39 119.0(4) . . ?
C37 C38 H38 120.5 . . ?
C39 C38 H38 120.5 . . ?
C40 C39 C38 120.6(4) . . ?
C40 C39 H39 119.7 . . ?
C38 C39 H39 119.7 . . ?
C41 C40 C39 120.4(4) . . ?
C41 C40 H40 119.8 . . ?
C39 C40 H40 119.8 . . ?
C40 C41 C42 119.8(4) . . ?
C40 C41 H41 120.1 . . ?
C42 C41 H41 120.1 . . ?
C37 C42 C41 120.6(4) . . ?
C37 C42 H42 119.7 . . ?
C41 C42 H42 119.7 . . ?
C48 C43 C44 117.8(3) . . ?
C48 C43 P3 124.6(2) . . ?
C44 C43 P3 117.2(2) . . ?
C45 C44 C43 121.3(3) . . ?
C45 C44 H44 119.4 . . ?
C43 C44 H44 119.4 . . ?
C44 C45 C46 120.4(3) . . ?
C44 C45 H45 119.8 . . ?
C46 C45 H45 119.8 . . ?
C47 C46 C45 119.3(3) . . ?
C47 C46 H46 120.3 . . ?
C45 C46 H46 120.3 . . ?
C46 C47 C48 120.5(3) . . ?
C46 C47 H47 119.8 . . ?
C48 C47 H47 119.8 . . ?
C43 C48 C47 120.7(3) . . ?
C43 C48 H48 119.6 . . ?
C47 C48 H48 119.6 . . ?
C50 C49 C54 117.8(3) . . ?
C50 C49 P3 123.8(2) . . ?
C54 C49 P3 118.3(2) . . ?
C51 C50 C49 121.0(3) . . ?
C51 C50 H50 119.5 . . ?
C49 C50 H50 119.5 . . ?
C50 C51 C52 121.0(4) . . ?
C50 C51 H51 119.5 . . ?
C52 C51 H51 119.5 . . ?
C53 C52 C51 118.7(4) . . ?
C53 C52 H52 120.7 . . ?
C51 C52 H52 120.7 . . ?
C52 C53 C54 120.8(4) . . ?
C52 C53 H53 119.6 . . ?
C54 C53 H53 119.6 . . ?
C49 C54 C53 120.8(3) . . ?
C49 C54 H54 119.6 . . ?
C53 C54 H54 119.6 . . ?
C56 C55 C59 116.3(3) . . ?
C56 C55 Se1 124.1(3) . . ?
C59 C55 Se1 119.6(2) . . ?
C57 C56 C55 120.0(3) . . ?
C57 C56 H56 120.0 . . ?
C55 C56 H56 120.0 . . ?
N1 C57 C56 124.1(3) . . ?
N1 C57 H57 117.9 . . ?
C56 C57 H57 117.9 . . ?
N1 C58 C59 123.8(3) . . ?
N1 C58 H58 118.1 . . ?
C59 C58 H58 118.1 . . ?
C58 C59 C55 119.9(3) . . ?
C58 C59 H59 120.0 . . ?
C55 C59 H59 120.0 . . ?
N1 Cu1 P2 106.46(8) . . ?
N1 Cu1 P3 106.25(8) . . ?
P2 Cu1 P3 122.85(3) . . ?
N1 Cu1 Cl1 99.90(8) . . ?
P2 Cu1 Cl1 106.71(4) . . ?
P3 Cu1 Cl1 112.11(3) . . ?
C58 N1 C57 115.9(3) . . ?
C58 N1 Cu1 121.1(2) . . ?
C57 N1 Cu1 123.0(2) . . ?
C7 P1 C1 108.0(2) . . ?
C7 P1 C13 101.06(18) . . ?
C1 P1 C13 102.9(2) . . ?
C7 P1 Pd1 115.02(14) . . ?
C1 P1 Pd1 105.87(15) . . ?
C13 P1 Pd1 122.77(17) . . ?
C31 P2 C25 101.75(15) . . ?
C31 P2 C24 103.92(14) . . ?
C25 P2 C24 104.72(14) . . ?
C31 P2 Cu1 114.93(9) . . ?
C25 P2 Cu1 113.44(12) . . ?
C24 P2 Cu1 116.45(9) . . ?
C37 P3 C49 104.38(13) . . ?
C37 P3 C43 101.99(13) . . ?
C49 P3 C43 104.28(13) . . ?
C37 P3 Cu1 114.48(11) . . ?
C49 P3 Cu1 119.32(10) . . ?
C43 P3 Cu1 110.56(9) . . ?
P1 Pd1 P1 180.0 2_656 . ?
P1 Pd1 Se1 85.51(2) 2_656 . ?
P1 Pd1 Se1 94.49(2) . . ?
P1 Pd1 Se1 94.49(2) 2_656 2_656 ?
P1 Pd1 Se1 85.51(2) . 2_656 ?
Se1 Pd1 Se1 180.0 . 2_656 ?
C55 Se1 Pd1 103.37(10) . . ?

loop_
_geom_bond_atom_site_label_1
_geom_bond_atom_site_label_2
_geom_bond_distance
_geom_bond_site_symmetry_2
_geom_bond_publ_flag
C14A C15A 1.38(2) . ?
C14A C13 1.455(17) . ?
C14A H14A 0.9300 . ?
C15A C16A 1.25(3) . ?
C15A H15A 0.9300 . ?
C16A C17 1.26(2) . ?
C16A H16A 0.9300 . ?
C14B C15B 1.386(10) . ?
C14B C13 1.462(9) . ?
C14B H14B 0.9300 . ?
C15B C16B 1.364(13) . ?
C15B H15B 0.9300 . ?
C16B C17 1.421(12) . ?
C16B H16B 0.9300 . ?
C1 C2 1.366(8) . ?
C1 C6 1.375(6) . ?
C1 P1 1.830(4) . ?
C2 C3 1.421(10) . ?
C2 H2 0.9300 . ?
C3 C4 1.347(12) . ?
C3 H3 0.9300 . ?
C4 C5 1.331(11) . ?
C4 H4 0.9300 . ?
C5 C6 1.377(8) . ?
C5 H5 0.9300 . ?
C6 H6 0.9300 . ?
C7 C8 1.373(6) . ?
C7 C12 1.397(7) . ?
C7 P1 1.820(4) . ?
C8 C9 1.391(5) . ?
C8 H8 0.9300 . ?
C9 C10 1.377(8) . ?
C9 H9 0.9300 . ?
C10 C11 1.361(9) . ?
C10 H10 0.9300 . ?
C11 C12 1.381(7) . ?
C11 H11 0.9300 . ?
C12 H12 0.9300 . ?
C13 C18 1.348(6) . ?
C13 P1 1.832(4) . ?
C17 C18 1.375(6) . ?
C17 H17 0.9300 . ?
C18 H18 0.9300 . ?
C19 C24 1.379(4) . ?
C19 C20 1.383(5) . ?
C19 H19 0.9300 . ?
C20 C21 1.360(5) . ?
C20 H20 0.9300 . ?
C21 C22 1.364(6) . ?
C21 H21 0.9300 . ?
C22 C23 1.376(6) . ?
C22 H22 0.9300 . ?
C23 C24 1.387(4) . ?
C23 H23 0.9300 . ?
C24 P2 1.835(3) . ?
C25 C26 1.386(6) . ?
C25 C30 1.392(5) . ?
C25 P2 1.833(3) . ?
C26 C27 1.392(6) . ?
C26 H26 0.9300 . ?
C27 C28 1.375(8) . ?
C27 H27 0.9300 . ?
C28 C29 1.350(7) . ?
C28 H28 0.9300 . ?
C29 C30 1.397(6) . ?
C29 H29 0.9300 . ?
C30 H30 0.9300 . ?
C31 C36 1.393(4) . ?
C31 C32 1.405(4) . ?
C31 P2 1.820(3) . ?
C32 C33 1.375(5) . ?
C32 H32 0.9300 . ?
C33 C34 1.381(5) . ?
C33 H33 0.9300 . ?
C34 C35 1.379(5) . ?
C34 H34 0.9300 . ?
C35 C36 1.383(5) . ?
C35 H35 0.9300 . ?
C36 H36 0.9300 . ?
C37 C38 1.386(5) . ?
C37 C42 1.389(5) . ?
C37 P3 1.826(3) . ?
C38 C39 1.388(6) . ?
C38 H38 0.9300 . ?
C39 C40 1.387(8) . ?
C39 H39 0.9300 . ?
C40 C41 1.351(7) . ?
C40 H40 0.9300 . ?
C41 C42 1.389(5) . ?
C41 H41 0.9300 . ?
C42 H42 0.9300 . ?
C43 C48 1.383(4) . ?
C43 C44 1.394(4) . ?
C43 P3 1.829(3) . ?
C44 C45 1.375(5) . ?
C44 H44 0.9300 . ?
C45 C46 1.377(6) . ?
C45 H45 0.9300 . ?
C46 C47 1.372(6) . ?
C46 H46 0.9300 . ?
C47 C48 1.392(5) . ?
C47 H47 0.9300 . ?
C48 H48 0.9300 . ?
C49 C50 1.384(5) . ?
C49 C54 1.385(4) . ?
C49 P3 1.829(3) . ?
C50 C51 1.369(5) . ?
C50 H50 0.9300 . ?
C51 C52 1.385(6) . ?
C51 H51 0.9300 . ?
C52 C53 1.359(6) . ?
C52 H52 0.9300 . ?
C53 C54 1.389(5) . ?
C53 H53 0.9300 . ?
C54 H54 0.9300 . ?
C55 C56 1.384(5) . ?
C55 C59 1.385(5) . ?
C55 Se1 1.887(3) . ?
C56 C57 1.366(5) . ?
C56 H56 0.9300 . ?
C57 N1 1.334(4) . ?
C57 H57 0.9300 . ?
C58 N1 1.333(5) . ?
C58 C59 1.374(5) . ?
C58 H58 0.9300 . ?
C59 H59 0.9300 . ?
Cl1 Cu1 2.3400(9) . ?
Cu1 N1 2.145(3) . ?
Cu1 P2 2.2727(8) . ?
Cu1 P3 2.2779(8) . ?
P1 Pd1 2.3456(10) . ?
Pd1 Se1 2.4630(4) . ?
Pd1 Se1 2.4630(4) 2_656 ?

loop_
_geom_torsion_atom_site_label_1
_geom_torsion_atom_site_label_2
_geom_torsion_atom_site_label_3
_geom_torsion_atom_site_label_4
_geom_torsion
_geom_torsion_site_symmetry_1
_geom_torsion_site_symmetry_2
_geom_torsion_site_symmetry_3
_geom_torsion_site_symmetry_4
_geom_torsion_publ_flag
C13 C14A C15A C16A -14(5) . . . . ?
C14A C15A C16A C17 -2(5) . . . . ?
C13 C14B C15B C16B 5.2(18) . . . . ?
C14B C15B C16B C17 -2(2) . . . . ?
C6 C1 C2 C3 4.6(11) . . . . ?
P1 C1 C2 C3 -179.9(7) . . . . ?
C1 C2 C3 C4 -1.5(15) . . . . ?
C2 C3 C4 C5 -1.4(16) . . . . ?
C3 C4 C5 C6 1.1(14) . . . . ?
C2 C1 C6 C5 -5.1(9) . . . . ?
P1 C1 C6 C5 179.0(5) . . . . ?
C4 C5 C6 C1 2.2(11) . . . . ?
C12 C7 C8 C9 -2.7(6) . . . . ?
P1 C7 C8 C9 178.6(3) . . . . ?
C7 C8 C9 C10 0.1(6) . . . . ?
C8 C9 C10 C11 1.7(8) . . . . ?
C9 C10 C11 C12 -0.8(10) . . . . ?
C10 C11 C12 C7 -1.9(10) . . . . ?
C8 C7 C12 C11 3.6(8) . . . . ?
P1 C7 C12 C11 -177.7(5) . . . . ?
C15A C14A C13 C18 32(3) . . . . ?
C15A C14A C13 P1 169(2) . . . . ?
C15B C14B C13 C18 -12.7(12) . . . . ?
C15B C14B C13 P1 -176.1(8) . . . . ?
C15A C16A C17 C18 -6(3) . . . . ?
C15B C16B C17 C18 6.4(15) . . . . ?
C14A C13 C18 C17 -41.7(13) . . . . ?
C14B C13 C18 C17 18.2(9) . . . . ?
P1 C13 C18 C17 -178.7(5) . . . . ?
C16A C17 C18 C13 32.7(17) . . . . ?
C16B C17 C18 C13 -15.0(10) . . . . ?
C24 C19 C20 C21 0.8(6) . . . . ?
C19 C20 C21 C22 -2.3(8) . . . . ?
C20 C21 C22 C23 2.8(9) . . . . ?
C21 C22 C23 C24 -1.7(9) . . . . ?
C20 C19 C24 C23 0.4(6) . . . . ?
C20 C19 C24 P2 -178.9(3) . . . . ?
C22 C23 C24 C19 0.1(7) . . . . ?
C22 C23 C24 P2 179.3(4) . . . . ?
C30 C25 C26 C27 -2.7(6) . . . . ?
P2 C25 C26 C27 178.6(4) . . . . ?
C25 C26 C27 C28 0.7(8) . . . . ?
C26 C27 C28 C29 2.1(8) . . . . ?
C27 C28 C29 C30 -2.8(8) . . . . ?
C26 C25 C30 C29 2.0(6) . . . . ?
P2 C25 C30 C29 -179.4(3) . . . . ?
C28 C29 C30 C25 0.7(6) . . . . ?
C36 C31 C32 C33 -0.7(5) . . . . ?
P2 C31 C32 C33 -178.1(3) . . . . ?
C31 C32 C33 C34 0.4(5) . . . . ?
C32 C33 C34 C35 0.1(5) . . . . ?
C33 C34 C35 C36 -0.2(5) . . . . ?
C34 C35 C36 C31 -0.1(5) . . . . ?
C32 C31 C36 C35 0.5(5) . . . . ?
P2 C31 C36 C35 177.8(2) . . . . ?
C42 C37 C38 C39 0.5(6) . . . . ?
P3 C37 C38 C39 -176.9(4) . . . . ?
C37 C38 C39 C40 0.1(8) . . . . ?
C38 C39 C40 C41 -0.8(9) . . . . ?
C39 C40 C41 C42 1.0(8) . . . . ?
C38 C37 C42 C41 -0.3(5) . . . . ?
P3 C37 C42 C41 177.0(3) . . . . ?
C40 C41 C42 C37 -0.5(6) . . . . ?
C48 C43 C44 C45 1.1(5) . . . . ?
P3 C43 C44 C45 -171.7(3) . . . . ?
C43 C44 C45 C46 0.7(5) . . . . ?
C44 C45 C46 C47 -2.0(5) . . . . ?
C45 C46 C47 C48 1.6(6) . . . . ?
C44 C43 C48 C47 -1.6(5) . . . . ?
P3 C43 C48 C47 170.7(3) . . . . ?
C46 C47 C48 C43 0.2(5) . . . . ?
C54 C49 C50 C51 0.7(6) . . . . ?
P3 C49 C50 C51 176.3(4) . . . . ?
C49 C50 C51 C52 -0.2(7) . . . . ?
C50 C51 C52 C53 -0.3(8) . . . . ?
C51 C52 C53 C54 0.3(7) . . . . ?
C50 C49 C54 C53 -0.6(6) . . . . ?
P3 C49 C54 C53 -176.6(3) . . . . ?
C52 C53 C54 C49 0.2(7) . . . . ?
C59 C55 C56 C57 -1.0(6) . . . . ?
Se1 C55 C56 C57 -179.6(3) . . . . ?
C55 C56 C57 N1 -0.6(6) . . . . ?
N1 C58 C59 C55 -0.7(7) . . . . ?
C56 C55 C59 C58 1.6(6) . . . . ?
Se1 C55 C59 C58 -179.7(4) . . . . ?
C59 C58 N1 C57 -1.0(7) . . . . ?
C59 C58 N1 Cu1 -179.4(4) . . . . ?
C56 C57 N1 C58 1.6(6) . . . . ?
C56 C57 N1 Cu1 -180.0(3) . . . . ?
C8 C7 P1 C1 -128.7(3) . . . . ?
C12 C7 P1 C1 52.6(4) . . . . ?
C8 C7 P1 C13 123.6(3) . . . . ?
C12 C7 P1 C13 -55.0(4) . . . . ?
C8 C7 P1 Pd1 -10.8(4) . . . . ?
C12 C7 P1 Pd1 170.5(4) . . . . ?
C2 C1 P1 C7 5.6(6) . . . . ?
C6 C1 P1 C7 -178.9(4) . . . . ?
C2 C1 P1 C13 111.9(6) . . . . ?
C6 C1 P1 C13 -72.5(4) . . . . ?
C2 C1 P1 Pd1 -118.1(5) . . . . ?
C6 C1 P1 Pd1 57.4(4) . . . . ?
C18 C13 P1 C7 -55.5(5) . . . . ?
C14A C13 P1 C7 175.1(15) . . . . ?
C14B C13 P1 C7 107.3(6) . . . . ?
C18 C13 P1 C1 -167.0(4) . . . . ?
C14A C13 P1 C1 63.5(15) . . . . ?
C14B C13 P1 C1 -4.3(6) . . . . ?
C18 C13 P1 Pd1 74.2(4) . . . . ?
C14A C13 P1 Pd1 -55.2(15) . . . . ?
C14B C13 P1 Pd1 -123.0(6) . . . . ?
C36 C31 P2 C25 108.9(3) . . . . ?
C32 C31 P2 C25 -73.8(3) . . . . ?
C36 C31 P2 C24 0.3(3) . . . . ?
C32 C31 P2 C24 177.6(2) . . . . ?
C36 C31 P2 Cu1 -128.1(2) . . . . ?
C32 C31 P2 Cu1 49.2(3) . . . . ?
C26 C25 P2 C31 152.0(3) . . . . ?
C30 C25 P2 C31 -26.7(3) . . . . ?
C26 C25 P2 C24 -100.0(3) . . . . ?
C30 C25 P2 C24 81.3(3) . . . . ?
C26 C25 P2 Cu1 28.0(3) . . . . ?
C30 C25 P2 Cu1 -150.7(3) . . . . ?
C19 C24 P2 C31 -97.0(3) . . . . ?
C23 C24 P2 C31 83.8(4) . . . . ?
C19 C24 P2 C25 156.6(3) . . . . ?
C23 C24 P2 C25 -22.6(4) . . . . ?
C19 C24 P2 Cu1 30.5(3) . . . . ?
C23 C24 P2 Cu1 -148.8(3) . . . . ?
C38 C37 P3 C49 -105.7(3) . . . . ?
C42 C37 P3 C49 77.0(3) . . . . ?
C38 C37 P3 C43 146.0(3) . . . . ?
C42 C37 P3 C43 -31.3(3) . . . . ?
C38 C37 P3 Cu1 26.6(3) . . . . ?
C42 C37 P3 Cu1 -150.8(2) . . . . ?
C50 C49 P3 C37 -7.0(3) . . . . ?
C54 C49 P3 C37 168.6(3) . . . . ?
C50 C49 P3 C43 99.6(3) . . . . ?
C54 C49 P3 C43 -84.7(3) . . . . ?
C50 C49 P3 Cu1 -136.4(3) . . . . ?
C54 C49 P3 Cu1 39.2(3) . . . . ?
C48 C43 P3 C37 125.7(3) . . . . ?
C44 C43 P3 C37 -61.9(3) . . . . ?
C48 C43 P3 C49 17.3(3) . . . . ?
C44 C43 P3 C49 -170.4(2) . . . . ?
C48 C43 P3 Cu1 -112.1(3) . . . . ?
C44 C43 P3 Cu1 60.2(2) . . . . ?
C56 C55 Se1 Pd1 -9.3(4) . . . . ?
C59 C55 Se1 Pd1 172.2(3) . . . . ?
